data_4108803
loop_
_publ_author_name
'Marie Sircoglou'
'S\'ebastien Bontemps'
'Ghenwa Bouhadir'
'Nathalie Saffon'
'Karinne Miqueu'
'Weixing Gu'
'Maxime Mercy'
'Chun-Hsing Chen'
'Bruce M. Foxman'
'Laurent Maron'
'Oleg V. Ozerov'
'Didier Bourissou'

_publ_section_title
;
 Group 10 and 11 Metal Boratranes (Ni, Pd, Pt, CuCl, AgCl, AuCl, and Au+)
 Derived from a Triphosphine-Borane
;
_journal_name_full 'Journal of the American Chemical Society'
_journal_page_first 16729
_journal_page_last 16738
_journal_paper_doi 10.1021/ja8070072
_journal_volume 130
_journal_year 2008
_chemical_formula_sum 'C37 H56 Au B Cl6 Ga P3'
_chemical_formula_weight 1083.92
_chemical_name_systematic
; 
 ? 
;
_space_group_IT_number 2
_symmetry_cell_setting triclinic
_symmetry_space_group_name_Hall '-P 1'
_symmetry_space_group_name_H-M 'P -1'
_atom_sites_solution_hydrogens geom
_atom_sites_solution_primary direct
_atom_sites_solution_secondary difmap
_audit_creation_method SHELXL-97
_cell_angle_alpha 81.638(2)
_cell_angle_beta 70.938(2)
_cell_angle_gamma 68.797(2)
_cell_formula_units_Z 2
_cell_length_a 11.1685(10)
_cell_length_b 14.4053(14)
_cell_length_c 15.9131(14)
_cell_measurement_reflns_used 5559
_cell_measurement_temperature 173(2)
_cell_measurement_theta_max 26.339
_cell_measurement_theta_min 2.46
_cell_volume 2254.9(4)
_computing_cell_refinement 'Bruker SMART'
_computing_data_collection 'Bruker SMART'
_computing_data_reduction 'Bruker SHELXTL'
_computing_molecular_graphics 'Bruker SHELXTL'
_computing_publication_material 'Bruker SHELXTL'
_computing_structure_refinement 'SHELXL-97 (Sheldrick, 1997)'
_computing_structure_solution 'SHELXS-97 (Sheldrick, 1990)'
_diffrn_ambient_temperature 173(2)
_diffrn_measured_fraction_theta_full 0.983
_diffrn_measured_fraction_theta_max 0.983
_diffrn_measurement_device_type 'Bruker CCD detector'
_diffrn_measurement_method 'phi and omega scans'
_diffrn_radiation_monochromator graphite
_diffrn_radiation_source 'fine-focus sealed tube'
_diffrn_radiation_type MoK\a
_diffrn_radiation_wavelength 0.71073
_diffrn_reflns_av_R_equivalents 0.0360
_diffrn_reflns_av_sigmaI/netI 0.0667
_diffrn_reflns_limit_h_max 12
_diffrn_reflns_limit_h_min -13
_diffrn_reflns_limit_k_max 16
_diffrn_reflns_limit_k_min -15
_diffrn_reflns_limit_l_max 15
_diffrn_reflns_limit_l_min -18
_diffrn_reflns_number 11420
_diffrn_reflns_theta_full 24.71
_diffrn_reflns_theta_max 24.71
_diffrn_reflns_theta_min 5.13
_exptl_absorpt_coefficient_mu 4.334
_exptl_absorpt_correction_T_max 0.420
_exptl_absorpt_correction_T_min 0.068
_exptl_absorpt_correction_type multi-scan
_exptl_absorpt_process_details 'SADABS (Bruker-AXS)'
_exptl_crystal_colour yellow-orang
_exptl_crystal_density_diffrn 1.596
_exptl_crystal_description block
_exptl_crystal_F_000 1080
_exptl_crystal_size_max 0.6
_exptl_crystal_size_mid 0.4
_exptl_crystal_size_min 0.2
_refine_diff_density_max 3.782
_refine_diff_density_min -2.394
_refine_diff_density_rms 0.178
_refine_ls_extinction_method none
_refine_ls_goodness_of_fit_ref 1.019
_refine_ls_hydrogen_treatment constr
_refine_ls_matrix_type full
_refine_ls_number_parameters 519
_refine_ls_number_reflns 7541
_refine_ls_number_restraints 68
_refine_ls_restrained_S_all 1.017
_refine_ls_R_factor_all 0.0640
_refine_ls_R_factor_gt 0.0483
_refine_ls_shift/su_max 0.003
_refine_ls_shift/su_mean 0.000
_refine_ls_structure_factor_coef Fsqd
_refine_ls_weighting_details 'calc w=1/[\s^2^(Fo^2^)+(0.0748P)^2^+0.0000P] where P=(Fo^2^+2Fc^2^)/3'
_refine_ls_weighting_scheme calc
_refine_ls_wR_factor_gt 0.1132
_refine_ls_wR_factor_ref 0.1213
_reflns_number_gt 6200
_reflns_number_total 7541
_reflns_threshold_expression >2sigma(I)
_cod_data_source_file ja8070072_si_006.cif
_cod_data_source_block sd51m
_cod_database_code 4108803

loop_
_symmetry_equiv_pos_as_xyz
'x, y, z'
'-x, -y, -z'

loop_
_atom_site_label
_atom_site_type_symbol
_atom_site_fract_x
_atom_site_fract_y
_atom_site_fract_z
_atom_site_U_iso_or_equiv
_atom_site_adp_type
_atom_site_occupancy
_atom_site_symmetry_multiplicity
_atom_site_calc_flag
_atom_site_refinement_flags
_atom_site_disorder_assembly
_atom_site_disorder_group
Au1 Au 0.74691(3) 0.72308(2) 0.728801(18) 0.02083(11) Uani 1 1 d . . .
B1 B 0.7239(8) 0.6977(6) 0.8880(5) 0.0212(17) Uani 1 1 d . . .
P1 P 0.56432(18) 0.87446(14) 0.77269(12) 0.0228(4) Uani 1 1 d . . .
P2 P 0.69788(18) 0.57154(14) 0.74768(12) 0.0213(4) Uani 1 1 d . . .
P3 P 0.96839(18) 0.71845(15) 0.71513(12) 0.0233(4) Uani 1 1 d . . .
C1 C 0.5683(7) 0.7593(5) 0.9274(5) 0.0201(15) Uani 1 1 d . . .
C2 C 0.4888(7) 0.8385(6) 0.8849(5) 0.0245(16) Uani 1 1 d . . .
C3 C 0.3510(7) 0.8857(6) 0.9295(5) 0.0283(17) Uani 1 1 d . . .
H3 H 0.2976 0.9388 0.9004 0.034 Uiso 1 1 calc R . .
C4 C 0.2934(7) 0.8555(6) 1.0146(5) 0.0330(19) Uani 1 1 d . . .
H4 H 0.2006 0.8872 1.0436 0.040 Uiso 1 1 calc R . .
C5 C 0.3711(8) 0.7788(6) 1.0580(5) 0.0337(19) Uani 1 1 d . . .
H5 H 0.3328 0.7597 1.1176 0.040 Uiso 1 1 calc R . .
C6 C 0.5059(7) 0.7300(6) 1.0134(5) 0.0253(16) Uani 1 1 d . . .
H6 H 0.5570 0.6751 1.0423 0.030 Uiso 1 1 calc R . .
C7 C 0.5808(8) 0.9967(5) 0.7808(5) 0.0288(17) Uani 1 1 d . . .
H7 H 0.6374 1.0128 0.7213 0.035 Uiso 1 1 calc R . .
C8 C 0.6531(9) 0.9914(7) 0.8482(6) 0.040(2) Uani 1 1 d . . .
H8A H 0.6746 1.0525 0.8434 0.061 Uiso 1 1 calc R . .
H8B H 0.7364 0.9339 0.8365 0.061 Uiso 1 1 calc R . .
H8C H 0.5950 0.9843 0.9083 0.061 Uiso 1 1 calc R . .
C9 C 0.4467(9) 1.0838(6) 0.8033(7) 0.046(2) Uani 1 1 d . . .
H9A H 0.3872 1.0691 0.8603 0.069 Uiso 1 1 calc R . .
H9B H 0.4040 1.0928 0.7565 0.069 Uiso 1 1 calc R . .
H9C H 0.4636 1.1449 0.8076 0.069 Uiso 1 1 calc R . .
C10 C 0.4460(7) 0.9048(6) 0.7066(5) 0.0256(16) Uani 1 1 d . . .
H10 H 0.3672 0.9648 0.7318 0.031 Uiso 1 1 calc R . .
C11 C 0.3949(9) 0.8202(6) 0.7069(6) 0.038(2) Uani 1 1 d . . .
H11A H 0.3285 0.8417 0.6740 0.057 Uiso 1 1 calc R . .
H11B H 0.3530 0.8020 0.7684 0.057 Uiso 1 1 calc R . .
H11C H 0.4704 0.7625 0.6785 0.057 Uiso 1 1 calc R . .
C12 C 0.5190(9) 0.9309(8) 0.6115(6) 0.044(2) Uani 1 1 d . . .
H12A H 0.5968 0.8729 0.5863 0.067 Uiso 1 1 calc R . .
H12B H 0.5494 0.9865 0.6124 0.067 Uiso 1 1 calc R . .
H12C H 0.4575 0.9500 0.5751 0.067 Uiso 1 1 calc R . .
C13 C 0.7718(7) 0.5789(5) 0.8959(4) 0.0197(15) Uani 1 1 d . . .
C14 C 0.7634(7) 0.5146(6) 0.8409(5) 0.0246(16) Uani 1 1 d . . .
C15 C 0.8102(7) 0.4130(5) 0.8540(5) 0.0259(16) Uani 1 1 d . . .
H15 H 0.8032 0.3715 0.8158 0.031 Uiso 1 1 calc R . .
C16 C 0.8675(8) 0.3697(6) 0.9220(5) 0.0295(17) Uani 1 1 d . . .
H16 H 0.9013 0.2993 0.9297 0.035 Uiso 1 1 calc R . .
C17 C 0.8739(7) 0.4304(6) 0.9771(5) 0.0296(18) Uani 1 1 d . . .
H17 H 0.9098 0.4017 1.0251 0.036 Uiso 1 1 calc R . .
C18 C 0.8296(8) 0.5325(6) 0.9651(5) 0.0281(17) Uani 1 1 d . . .
H18 H 0.8379 0.5726 1.0039 0.034 Uiso 1 1 calc R . .
C19 C 0.7939(8) 0.4893(6) 0.6512(5) 0.0279(17) Uani 1 1 d . . .
H19 H 0.7844 0.4222 0.6686 0.034 Uiso 1 1 calc R . .
C20 C 0.9417(8) 0.4775(7) 0.6224(6) 0.037(2) Uani 1 1 d . . .
H20A H 0.9897 0.4325 0.5724 0.056 Uiso 1 1 calc R . .
H20B H 0.9787 0.4496 0.6722 0.056 Uiso 1 1 calc R . .
H20C H 0.9524 0.5427 0.6040 0.056 Uiso 1 1 calc R . .
C21 C 0.7323(9) 0.5339(7) 0.5755(5) 0.040(2) Uani 1 1 d . . .
H21A H 0.7358 0.6015 0.5605 0.060 Uiso 1 1 calc R . .
H21B H 0.6385 0.5363 0.5943 0.060 Uiso 1 1 calc R . .
H21C H 0.7831 0.4925 0.5233 0.060 Uiso 1 1 calc R . .
C22 C 0.5277(7) 0.5601(6) 0.7794(5) 0.0268(17) Uani 1 1 d . . .
H22 H 0.4843 0.5986 0.7333 0.032 Uiso 1 1 calc R . .
C23 C 0.5299(9) 0.4528(6) 0.7805(6) 0.038(2) Uani 1 1 d . . .
H23A H 0.5756 0.4118 0.8231 0.057 Uiso 1 1 calc R . .
H23B H 0.5780 0.4259 0.7209 0.057 Uiso 1 1 calc R . .
H23C H 0.4374 0.4523 0.7981 0.057 Uiso 1 1 calc R . .
C24 C 0.4384(8) 0.6069(6) 0.8684(5) 0.0336(19) Uani 1 1 d . . .
H24A H 0.3462 0.6090 0.8780 0.050 Uiso 1 1 calc R . .
H24B H 0.4392 0.6748 0.8680 0.050 Uiso 1 1 calc R . .
H24C H 0.4725 0.5670 0.9163 0.050 Uiso 1 1 calc R . .
C25 C 0.8285(7) 0.7473(5) 0.8937(5) 0.0212(15) Uani 1 1 d . . .
C26 C 0.9411(7) 0.7588(6) 0.8250(5) 0.0231(16) Uani 1 1 d . . .
C27 C 1.0222(8) 0.8037(6) 0.8404(6) 0.0331(18) Uani 1 1 d . . .
H27 H 1.0949 0.8134 0.7927 0.040 Uiso 1 1 calc R . .
C28 C 0.9985(8) 0.8346(6) 0.9246(6) 0.036(2) Uani 1 1 d . . .
H28 H 1.0572 0.8628 0.9349 0.044 Uiso 1 1 calc R . .
C29 C 0.8899(8) 0.8246(6) 0.9936(6) 0.0352(19) Uani 1 1 d . . .
H29 H 0.8725 0.8466 1.0512 0.042 Uiso 1 1 calc R . .
C30 C 0.8064(8) 0.7818(6) 0.9773(5) 0.0286(17) Uani 1 1 d . . .
H30 H 0.7314 0.7757 1.0248 0.034 Uiso 1 1 calc R . .
C31 C 1.0237(8) 0.8072(6) 0.6295(5) 0.0324(18) Uani 1 1 d . . .
H31 H 1.1081 0.8113 0.6354 0.039 Uiso 1 1 calc R . .
C32 C 0.9180(9) 0.9118(7) 0.6393(6) 0.047(2) Uani 1 1 d . . .
H32A H 0.9516 0.9567 0.5928 0.070 Uiso 1 1 calc R . .
H32B H 0.9000 0.9367 0.6979 0.070 Uiso 1 1 calc R . .
H32C H 0.8347 0.9090 0.6334 0.070 Uiso 1 1 calc R . .
C33 C 1.0545(10) 0.7683(8) 0.5387(6) 0.049(2) Uani 1 1 d . . .
H33A H 0.9740 0.7601 0.5334 0.074 Uiso 1 1 calc R . .
H33B H 1.1273 0.7038 0.5315 0.074 Uiso 1 1 calc R . .
H33C H 1.0822 0.8157 0.4926 0.074 Uiso 1 1 calc R . .
C34 C 1.1197(7) 0.6045(6) 0.6960(5) 0.0291(17) Uani 1 1 d . . .
H34 H 1.1276 0.5750 0.6405 0.035 Uiso 1 1 calc R . .
C35 C 1.2529(8) 0.6239(7) 0.6806(6) 0.039(2) Uani 1 1 d . . .
H35A H 1.2463 0.6583 0.7315 0.059 Uiso 1 1 calc R . .
H35B H 1.2696 0.6654 0.6264 0.059 Uiso 1 1 calc R . .
H35C H 1.3271 0.5603 0.6740 0.059 Uiso 1 1 calc R . .
C36 C 1.1054(8) 0.5251(6) 0.7715(5) 0.0323(18) Uani 1 1 d . . .
H36A H 1.1820 0.4634 0.7553 0.048 Uiso 1 1 calc R . .
H36B H 1.0217 0.5121 0.7806 0.048 Uiso 1 1 calc R . .
H36C H 1.1035 0.5495 0.8265 0.048 Uiso 1 1 calc R . .
C37 C 0.5303(19) 0.2597(11) 0.6162(10) 0.082(4) Uani 0.827(14) 1 d PU A 1
H37A H 0.5708 0.2569 0.6638 0.098 Uiso 0.827(14) 1 calc PR A 1
H37B H 0.4422 0.2501 0.6444 0.098 Uiso 0.827(14) 1 calc PR A 1
Cl5 Cl 0.6340(6) 0.1647(4) 0.5435(5) 0.0766(15) Uani 0.827(14) 1 d PU A 1
Cl6 Cl 0.5056(8) 0.3788(4) 0.5605(4) 0.0831(19) Uani 0.827(14) 1 d PU A 1
C37' C 0.489(9) 0.248(5) 0.564(5) 0.080(5) Uani 0.173(14) 1 d PU A 2
H37C H 0.4173 0.2215 0.6003 0.096 Uiso 0.173(14) 1 calc PR A 2
H37D H 0.4994 0.2417 0.5003 0.096 Uiso 0.173(14) 1 calc PR A 2
Cl5' Cl 0.635(3) 0.179(2) 0.585(3) 0.098(6) Uani 0.173(14) 1 d PU A 2
Cl6' Cl 0.444(4) 0.370(2) 0.585(2) 0.083(5) Uani 0.173(14) 1 d PU A 2
Ga1 Ga 0.93182(9) 0.86377(7) 0.30030(6) 0.0356(2) Uani 1 1 d U . .
Cl1 Cl 1.1406(14) 0.7925(9) 0.2973(8) 0.045(4) Uani 0.62(9) 1 d PU B 1
Cl4 Cl 0.840(2) 0.7524(13) 0.299(3) 0.091(6) Uani 0.62(9) 1 d PU B 1
Cl2 Cl 0.9273(14) 0.9517(11) 0.1749(9) 0.046(3) Uani 0.62(9) 1 d PU B 1
Cl3 Cl 0.824(3) 0.957(2) 0.4072(13) 0.081(5) Uani 0.62(9) 1 d PU B 1
Cl1' Cl 1.143(2) 0.7902(11) 0.2943(14) 0.039(5) Uani 0.38(9) 1 d PU B 2
Cl4' Cl 0.826(4) 0.761(2) 0.334(4) 0.094(8) Uani 0.38(9) 1 d PU B 2
Cl2' Cl 0.924(2) 0.939(3) 0.1787(14) 0.055(5) Uani 0.38(9) 1 d PU B 2
Cl3' Cl 0.834(3) 0.971(2) 0.4146(19) 0.048(5) Uani 0.38(9) 1 d PU B 2

loop_
_atom_site_aniso_label
_atom_site_aniso_U_11
_atom_site_aniso_U_22
_atom_site_aniso_U_33
_atom_site_aniso_U_23
_atom_site_aniso_U_13
_atom_site_aniso_U_12
Au1 0.01867(16) 0.02842(17) 0.01794(16) 0.00228(10) -0.00717(11) -0.01041(11)
B1 0.024(4) 0.029(4) 0.013(4) 0.000(3) -0.004(3) -0.013(4)
P1 0.0208(9) 0.0281(10) 0.0219(10) 0.0026(8) -0.0079(8) -0.0111(8)
P2 0.0198(9) 0.0277(10) 0.0204(10) 0.0014(7) -0.0099(8) -0.0098(8)
P3 0.0191(9) 0.0334(11) 0.0213(10) 0.0005(8) -0.0064(8) -0.0133(8)
C1 0.017(3) 0.023(4) 0.023(4) -0.004(3) -0.006(3) -0.008(3)
C2 0.024(4) 0.032(4) 0.022(4) 0.002(3) -0.012(3) -0.012(3)
C3 0.017(4) 0.036(4) 0.028(4) -0.006(3) -0.002(3) -0.007(3)
C4 0.015(4) 0.042(5) 0.038(5) -0.011(4) 0.001(3) -0.008(3)
C5 0.034(4) 0.041(5) 0.025(4) -0.002(3) -0.001(4) -0.018(4)
C6 0.025(4) 0.028(4) 0.021(4) 0.002(3) -0.006(3) -0.008(3)
C7 0.033(4) 0.021(4) 0.036(5) -0.001(3) -0.010(4) -0.013(3)
C8 0.049(5) 0.042(5) 0.038(5) 0.003(4) -0.017(4) -0.021(4)
C9 0.040(5) 0.032(5) 0.057(6) -0.004(4) -0.009(4) -0.006(4)
C10 0.019(4) 0.034(4) 0.026(4) 0.009(3) -0.012(3) -0.010(3)
C11 0.037(5) 0.043(5) 0.045(5) 0.013(4) -0.024(4) -0.020(4)
C12 0.047(5) 0.070(7) 0.028(5) 0.018(4) -0.021(4) -0.031(5)
C13 0.015(3) 0.027(4) 0.018(4) 0.003(3) -0.005(3) -0.009(3)
C14 0.018(4) 0.035(4) 0.022(4) 0.000(3) -0.007(3) -0.010(3)
C15 0.028(4) 0.025(4) 0.031(4) 0.004(3) -0.017(3) -0.011(3)
C16 0.035(4) 0.031(4) 0.029(4) 0.007(3) -0.017(4) -0.014(3)
C17 0.022(4) 0.043(5) 0.026(4) 0.007(3) -0.013(3) -0.010(3)
C18 0.031(4) 0.040(5) 0.024(4) 0.003(3) -0.011(3) -0.022(4)
C19 0.033(4) 0.033(4) 0.025(4) -0.002(3) -0.009(3) -0.017(3)
C20 0.028(4) 0.049(5) 0.031(5) -0.011(4) -0.008(4) -0.005(4)
C21 0.040(5) 0.058(6) 0.026(4) -0.007(4) -0.011(4) -0.018(4)
C22 0.026(4) 0.036(4) 0.029(4) 0.006(3) -0.015(3) -0.019(3)
C23 0.037(5) 0.042(5) 0.049(5) 0.004(4) -0.018(4) -0.025(4)
C24 0.027(4) 0.046(5) 0.033(5) -0.003(4) -0.011(4) -0.016(4)
C25 0.020(4) 0.023(4) 0.024(4) 0.001(3) -0.012(3) -0.006(3)
C26 0.018(4) 0.035(4) 0.020(4) -0.002(3) -0.013(3) -0.006(3)
C27 0.030(4) 0.036(5) 0.038(5) -0.001(4) -0.009(4) -0.017(4)
C28 0.036(5) 0.046(5) 0.040(5) -0.004(4) -0.020(4) -0.019(4)
C29 0.035(5) 0.038(5) 0.040(5) -0.009(4) -0.021(4) -0.009(4)
C30 0.027(4) 0.036(4) 0.022(4) -0.002(3) -0.012(3) -0.006(3)
C31 0.027(4) 0.041(5) 0.031(4) 0.005(3) -0.004(3) -0.019(4)
C32 0.041(5) 0.041(5) 0.052(6) 0.016(4) -0.002(4) -0.023(4)
C33 0.049(6) 0.069(7) 0.027(5) 0.010(4) -0.006(4) -0.026(5)
C34 0.017(4) 0.041(5) 0.028(4) -0.006(3) -0.005(3) -0.008(3)
C35 0.022(4) 0.048(5) 0.049(6) -0.002(4) -0.009(4) -0.014(4)
C36 0.026(4) 0.036(5) 0.034(5) 0.002(3) -0.010(3) -0.009(3)
C37 0.115(11) 0.072(7) 0.046(9) -0.002(6) -0.002(8) -0.037(8)
Cl5 0.088(3) 0.063(2) 0.078(4) -0.016(2) -0.004(3) -0.038(2)
Cl6 0.116(5) 0.064(2) 0.065(3) 0.005(2) -0.032(3) -0.024(3)
C37' 0.113(12) 0.073(8) 0.045(10) 0.000(7) -0.005(9) -0.037(9)
Cl5' 0.090(8) 0.066(8) 0.103(11) 0.002(9) 0.008(9) -0.022(7)
Cl6' 0.104(11) 0.070(7) 0.072(10) 0.013(8) -0.036(9) -0.023(8)
Ga1 0.0278(5) 0.0340(5) 0.0408(6) 0.0034(4) -0.0091(4) -0.0083(4)
Cl1 0.029(4) 0.074(9) 0.027(6) -0.015(4) -0.009(4) -0.005(4)
Cl4 0.059(6) 0.047(5) 0.183(19) 0.025(6) -0.059(9) -0.028(4)
Cl2 0.037(5) 0.043(6) 0.045(5) 0.012(3) -0.009(4) -0.005(3)
Cl3 0.049(7) 0.119(10) 0.041(4) -0.036(5) -0.015(4) 0.026(6)
Cl1' 0.031(6) 0.019(8) 0.053(12) 0.003(6) -0.008(7) 0.000(5)
Cl4' 0.082(10) 0.052(7) 0.17(2) 0.015(10) -0.048(13) -0.044(7)
Cl2' 0.045(8) 0.108(14) 0.022(6) 0.002(6) -0.022(5) -0.028(9)
Cl3' 0.040(5) 0.063(9) 0.035(7) -0.016(5) -0.018(5) 0.001(5)

loop_
_atom_type_symbol
_atom_type_description
_atom_type_scat_dispersion_real
_atom_type_scat_dispersion_imag
_atom_type_scat_source
C C 0.0033 0.0016 'International Tables Vol C Tables 4.2.6.8 and 6.1.1.4'
H H 0.0000 0.0000 'International Tables Vol C Tables 4.2.6.8 and 6.1.1.4'
B B 0.0013 0.0007 'International Tables Vol C Tables 4.2.6.8 and 6.1.1.4'
P P 0.1023 0.0942 'International Tables Vol C Tables 4.2.6.8 and 6.1.1.4'
Cl Cl 0.1484 0.1585 'International Tables Vol C Tables 4.2.6.8 and 6.1.1.4'
Ga Ga 0.2307 1.6083 'International Tables Vol C Tables 4.2.6.8 and 6.1.1.4'
Au Au -2.0133 8.8022 'International Tables Vol C Tables 4.2.6.8 and 6.1.1.4'

loop_
_geom_angle_atom_site_label_1
_geom_angle_atom_site_label_2
_geom_angle_atom_site_label_3
_geom_angle
P1 Au1 P3 118.37(7)
P1 Au1 P2 118.30(6)
P3 Au1 P2 120.11(6)
P1 Au1 B1 84.3(2)
P3 Au1 B1 84.43(19)
P2 Au1 B1 83.4(2)
C1 B1 C13 118.8(6)
C1 B1 C25 116.7(6)
C13 B1 C25 115.9(6)
C1 B1 Au1 99.8(4)
C13 B1 Au1 100.2(4)
C25 B1 Au1 99.7(4)
C2 P1 C10 110.5(3)
C2 P1 C7 105.4(4)
C10 P1 C7 103.5(3)
C2 P1 Au1 99.2(2)
C10 P1 Au1 112.2(3)
C7 P1 Au1 125.4(3)
C14 P2 C19 108.4(3)
C14 P2 C22 105.0(3)
C19 P2 C22 103.2(3)
C14 P2 Au1 99.5(2)
C19 P2 Au1 113.1(3)
C22 P2 Au1 126.3(3)
C26 P3 C31 109.9(4)
C26 P3 C34 105.7(3)
C31 P3 C34 103.0(4)
C26 P3 Au1 100.0(2)
C31 P3 Au1 112.7(3)
C34 P3 Au1 124.9(3)
C6 C1 C2 117.7(6)
C6 C1 B1 115.3(6)
C2 C1 B1 127.0(6)
C1 C2 C3 119.9(7)
C1 C2 P1 118.7(5)
C3 C2 P1 121.3(6)
C4 C3 C2 120.8(7)
C3 C4 C5 120.0(7)
C4 C5 C6 119.5(7)
C5 C6 C1 122.1(7)
C8 C7 C9 108.7(7)
C8 C7 P1 111.4(5)
C9 C7 P1 114.4(6)
C11 C10 C12 110.5(7)
C11 C10 P1 112.8(5)
C12 C10 P1 107.4(5)
C14 C13 C18 116.1(7)
C14 C13 B1 126.9(6)
C18 C13 B1 117.0(6)
C15 C14 C13 121.2(7)
C15 C14 P2 121.5(6)
C13 C14 P2 117.1(6)
C14 C15 C16 121.4(7)
C17 C16 C15 118.5(7)
C16 C17 C18 121.6(7)
C17 C18 C13 121.2(7)
C20 C19 C21 110.9(7)
C20 C19 P2 111.5(5)
C21 C19 P2 108.1(5)
C24 C22 C23 109.7(7)
C24 C22 P2 112.1(5)
C23 C22 P2 113.9(5)
C30 C25 C26 116.4(6)
C30 C25 B1 115.8(6)
C26 C25 B1 127.8(6)
C27 C26 C25 121.0(7)
C27 C26 P3 121.8(6)
C25 C26 P3 117.2(5)
C26 C27 C28 120.6(7)
C29 C28 C27 120.3(7)
C28 C29 C30 118.9(7)
C29 C30 C25 122.8(7)
C33 C31 C32 110.3(7)
C33 C31 P3 108.7(6)
C32 C31 P3 112.1(5)
C36 C34 C35 109.5(6)
C36 C34 P3 112.1(5)
C35 C34 P3 114.3(6)
Cl5 C37 Cl6 111.5(9)
Cl5' C37' Cl6' 112(6)
Cl3 Ga1 Cl2' 112.4(10)
Cl3 Ga1 Cl4' 99.2(12)
Cl2' Ga1 Cl4' 112.8(12)
Cl3 Ga1 Cl1 111.4(9)
Cl2' Ga1 Cl1 109.0(7)
Cl4' Ga1 Cl1 111.9(11)
Cl3 Ga1 Cl1' 112.8(9)
Cl2' Ga1 Cl1' 108.2(8)
Cl4' Ga1 Cl1' 111.4(11)
Cl1 Ga1 Cl1' 1.4(9)
Cl3 Ga1 Cl4 112.1(7)
Cl2' Ga1 Cl4 100.6(9)
Cl4' Ga1 Cl4 14.5(14)
Cl1 Ga1 Cl4 110.8(6)
Cl1' Ga1 Cl4 110.0(6)
Cl3 Ga1 Cl2 109.6(7)
Cl2' Ga1 Cl2 4.3(12)
Cl4' Ga1 Cl2 116.8(15)
Cl1 Ga1 Cl2 107.8(5)
Cl1' Ga1 Cl2 107.1(6)
Cl4 Ga1 Cl2 104.8(10)
Cl3 Ga1 Cl3' 6.3(15)
Cl2' Ga1 Cl3' 111.6(12)
Cl4' Ga1 Cl3' 105.0(16)
Cl1 Ga1 Cl3' 106.4(9)
Cl1' Ga1 Cl3' 107.8(10)
Cl4 Ga1 Cl3' 118.1(13)
Cl2 Ga1 Cl3' 108.4(8)

loop_
_geom_bond_atom_site_label_1
_geom_bond_atom_site_label_2
_geom_bond_distance
Au1 P1 2.3870(19)
Au1 P3 2.3882(18)
Au1 P2 2.3920(19)
Au1 B1 2.448(8)
B1 C1 1.592(10)
B1 C13 1.596(11)
B1 C25 1.605(10)
P1 C2 1.798(7)
P1 C10 1.844(7)
P1 C7 1.862(7)
P2 C14 1.825(7)
P2 C19 1.856(8)
P2 C22 1.863(7)
P3 C26 1.819(7)
P3 C31 1.841(8)
P3 C34 1.856(8)
C1 C6 1.399(10)
C1 C2 1.408(10)
C2 C3 1.416(10)
C3 C4 1.378(11)
C4 C5 1.388(12)
C5 C6 1.395(11)
C7 C8 1.520(11)
C7 C9 1.538(11)
C10 C11 1.520(11)
C10 C12 1.532(11)
C13 C14 1.409(10)
C13 C18 1.419(10)
C14 C15 1.373(10)
C15 C16 1.392(10)
C16 C17 1.361(11)
C17 C18 1.378(11)
C19 C20 1.513(11)
C19 C21 1.528(11)
C22 C24 1.523(11)
C22 C23 1.535(11)
C25 C30 1.403(10)
C25 C26 1.415(10)
C26 C27 1.383(10)
C27 C28 1.386(11)
C28 C29 1.381(12)
C29 C30 1.392(11)
C31 C33 1.514(12)
C31 C32 1.533(12)
C34 C36 1.544(11)
C34 C35 1.547(10)
C37 Cl5 1.730(16)
C37 Cl6 1.783(16)
C37' Cl5' 1.68(10)
C37' Cl6' 1.69(8)
Ga1 Cl3 2.07(2)
Ga1 Cl2' 2.09(3)
Ga1 Cl4' 2.12(3)
Ga1 Cl1 2.168(14)
Ga1 Cl1' 2.18(2)
Ga1 Cl4 2.198(17)
Ga1 Cl2 2.208(12)
Ga1 Cl3' 2.27(3)
